data_2239909
loop_
_publ_author_name
'Choi, Hong Dae'
'Lee, Uk'

_publ_section_title
;
 Crystal structure of
 5-chloro-2,7-dimethyl-3-(4-methylphenylsulfonyl)-1-benzofuran
;
_journal_coeditor_code HB7272
_journal_issue 9
_journal_name_full 'Acta Crystallographica Section E'
_journal_page_first o1018
_journal_page_last o1019
_journal_paper_doi 10.1107/S1600536814018339
_journal_volume 70
_journal_year 2014
_chemical_formula_moiety 'C17 H15 Cl O3 S'
_chemical_formula_sum 'C17 H15 Cl O3 S'
_chemical_formula_weight 334.80
_chemical_melting_point_gt 469
_chemical_melting_point_lt 468
_chemical_name_systematic
;
5-Chloro-2,7-dimethyl-3-(4-methylphenylsulfonyl)-1-benzofuran
;
_space_group_IT_number 2
_symmetry_cell_setting triclinic
_symmetry_space_group_name_Hall '-P 1'
_symmetry_space_group_name_H-M 'P -1'
_atom_sites_solution_hydrogens difmap
_atom_sites_solution_primary direct
_atom_sites_solution_secondary difmap
_audit_creation_method 'form.cif (version 2.0)'
_cell_angle_alpha 76.6550(10)
_cell_angle_beta 75.6730(10)
_cell_angle_gamma 76.3550(10)
_cell_formula_units_Z 2
_cell_length_a 8.2757(2)
_cell_length_b 9.6740(2)
_cell_length_c 10.1564(2)
_cell_measurement_reflns_used 5796
_cell_measurement_temperature 173(2)
_cell_measurement_theta_max 28.36
_cell_measurement_theta_min 2.59
_cell_volume 752.64(3)
_computing_cell_refinement '<i>SAINT</i> (Bruker, 2009)'
_computing_data_collection '<i>APEX2</i> (Bruker, 2009)'
_computing_data_reduction '<i>SAINT</i> (Bruker, 2009)'
_computing_molecular_graphics
;
<i>ORTEP-3 for Windows</i> (Farrugia, 2012) and <i>DIAMOND</i>
(Brandenburg, 1998
;
_computing_publication_material '<i>SHELXL97</i> (Sheldrick, 2008)'
_computing_structure_refinement '<i>SHELXL97</i> (Sheldrick, 2008)'
_computing_structure_solution '<i>SHELXS97</i> (Sheldrick, 2008)'
_diffrn_ambient_temperature 173(2)
_diffrn_detector_area_resol_mean 10.0
_diffrn_measured_fraction_theta_full 0.993
_diffrn_measured_fraction_theta_max 0.993
_diffrn_measurement_device_type 'Bruker SMART APEXII CCD'
_diffrn_measurement_method '\f and \w scans'
_diffrn_radiation_monochromator 'graphite multilayer'
_diffrn_radiation_source 'rotating anode'
_diffrn_radiation_type MoK\a
_diffrn_radiation_wavelength 0.71073
_diffrn_reflns_av_R_equivalents 0.0228
_diffrn_reflns_av_sigmaI/netI 0.0219
_diffrn_reflns_limit_h_max 10
_diffrn_reflns_limit_h_min -11
_diffrn_reflns_limit_k_max 12
_diffrn_reflns_limit_k_min -12
_diffrn_reflns_limit_l_max 13
_diffrn_reflns_limit_l_min -13
_diffrn_reflns_number 14105
_diffrn_reflns_theta_full 28.39
_diffrn_reflns_theta_max 28.39
_diffrn_reflns_theta_min 2.11
_diffrn_standards_number 0
_exptl_absorpt_coefficient_mu 0.402
_exptl_absorpt_correction_T_max 0.9052
_exptl_absorpt_correction_T_min 0.8708
_exptl_absorpt_correction_type multi-scan
_exptl_absorpt_process_details '(<i>SADABS</i>; Bruker, 2009)'
_exptl_crystal_colour colourless
_exptl_crystal_density_diffrn 1.477
_exptl_crystal_density_method 'not measured'
_exptl_crystal_description block
_exptl_crystal_F_000 348
_exptl_crystal_size_max 0.35
_exptl_crystal_size_mid 0.32
_exptl_crystal_size_min 0.25
_refine_diff_density_max 0.343
_refine_diff_density_min -0.324
_refine_ls_extinction_method none
_refine_ls_goodness_of_fit_ref 1.053
_refine_ls_hydrogen_treatment constr
_refine_ls_matrix_type full
_refine_ls_number_parameters 202
_refine_ls_number_reflns 3745
_refine_ls_number_restraints 0
_refine_ls_restrained_S_all 1.053
_refine_ls_R_factor_all 0.0407
_refine_ls_R_factor_gt 0.0354
_refine_ls_shift/su_max 0.000
_refine_ls_shift/su_mean 0.000
_refine_ls_structure_factor_coef Fsqd
_refine_ls_weighting_details 'calc w=1/[\s^2^(Fo^2^)+(0.0500P)^2^+0.3424P] where P=(Fo^2^+2Fc^2^)/3'
_refine_ls_weighting_scheme calc
_refine_ls_wR_factor_gt 0.0951
_refine_ls_wR_factor_ref 0.0989
_reflns_number_gt 3274
_reflns_number_total 3745
_reflns_threshold_expression I>2\s(I)
_cod_data_source_file hb7272sup1.cif
_cod_data_source_block I
_cod_database_code 2239909
_cod_database_fobs_code 2239909

loop_
_symmetry_equiv_pos_as_xyz
'x, y, z'
'-x, -y, -z'

loop_
_atom_site_type_symbol
_atom_site_label
_atom_site_fract_x
_atom_site_fract_y
_atom_site_fract_z
_atom_site_U_iso_or_equiv
_atom_site_adp_type
_atom_site_calc_flag
_atom_site_refinement_flags
_atom_site_occupancy
_atom_site_symmetry_multiplicity
Cl Cl1 0.49131(6) 0.18481(4) 0.50226(5) 0.03579(12) Uani d . 1 2
S S1 0.09180(5) 0.67869(4) 0.15275(4) 0.02306(11) Uani d . 1 2
O O1 0.06794(14) 0.75353(12) 0.52188(11) 0.0243(2) Uani d . 1 2
O O2 0.11863(15) 0.52962(13) 0.14105(12) 0.0301(3) Uani d . 1 2
O O3 -0.05754(14) 0.77699(13) 0.11729(12) 0.0312(3) Uani d . 1 2
C C1 0.09965(19) 0.67929(16) 0.32240(14) 0.0219(3) Uani d . 1 2
C C2 0.19361(19) 0.56512(16) 0.40987(14) 0.0216(3) Uani d . 1 2
C C3 0.29224(19) 0.42829(16) 0.39832(15) 0.0240(3) Uani d . 1 2
H H3 0.3099 0.3878 0.3179 0.029 Uiso calc R 1 2
C C4 0.3628(2) 0.35505(17) 0.51112(16) 0.0259(3) Uani d . 1 2
C C5 0.3387(2) 0.41057(18) 0.63123(16) 0.0276(3) Uani d . 1 2
H H5 0.3907 0.3547 0.7051 0.033 Uiso calc R 1 2
C C6 0.2401(2) 0.54586(18) 0.64457(15) 0.0252(3) Uani d . 1 2
C C7 0.16990(19) 0.61807(16) 0.53085(15) 0.0224(3) Uani d . 1 2
C C8 0.02745(19) 0.78847(17) 0.39395(15) 0.0238(3) Uani d . 1 2
C C9 0.2140(2) 0.6124(2) 0.76979(16) 0.0324(4) Uani d . 1 2
H H9A 0.3006 0.6710 0.7560 0.049 Uiso calc R 1 2
H H9B 0.2235 0.5356 0.8511 0.049 Uiso calc R 1 2
H H9C 0.1010 0.6738 0.7841 0.049 Uiso calc R 1 2
C C10 -0.0811(2) 0.93214(18) 0.36327(17) 0.0302(3) Uani d . 1 2
H H10A -0.1029 0.9475 0.2699 0.045 Uiso calc R 1 2
H H10B -0.0233 1.0074 0.3691 0.045 Uiso calc R 1 2
H H10C -0.1891 0.9368 0.4305 0.045 Uiso calc R 1 2
C C11 0.27059(19) 0.74903(17) 0.05186(14) 0.0230(3) Uani d . 1 2
C C12 0.4317(2) 0.66660(18) 0.05643(17) 0.0299(3) Uani d . 1 2
H H12 0.4454 0.5743 0.1148 0.036 Uiso calc R 1 2
C C13 0.5723(2) 0.72047(19) -0.02508(18) 0.0325(4) Uani d . 1 2
H H13 0.6829 0.6650 -0.0214 0.039 Uiso calc R 1 2
C C14 0.5538(2) 0.85464(19) -0.11220(16) 0.0294(3) Uani d . 1 2
C C15 0.3924(2) 0.93542(19) -0.11401(17) 0.0339(4) Uani d . 1 2
H H15 0.3785 1.0278 -0.1723 0.041 Uiso calc R 1 2
C C16 0.2502(2) 0.88400(18) -0.03225(17) 0.0300(3) Uani d . 1 2
H H16 0.1399 0.9409 -0.0339 0.036 Uiso calc R 1 2
C C17 0.7084(2) 0.9091(2) -0.2026(2) 0.0413(4) Uani d . 1 2
H H17A 0.7429 0.8668 -0.2865 0.062 Uiso calc R 1 2
H H17B 0.8014 0.8811 -0.1522 0.062 Uiso calc R 1 2
H H17C 0.6815 1.0148 -0.2279 0.062 Uiso calc R 1 2

loop_
_atom_site_aniso_label
_atom_site_aniso_U_11
_atom_site_aniso_U_22
_atom_site_aniso_U_33
_atom_site_aniso_U_12
_atom_site_aniso_U_13
_atom_site_aniso_U_23
Cl1 0.0358(2) 0.0238(2) 0.0425(2) -0.00058(16) -0.00815(18) -0.00056(16)
S1 0.02253(19) 0.0282(2) 0.01904(17) -0.00402(14) -0.00553(13) -0.00488(13)
O1 0.0263(5) 0.0257(5) 0.0213(5) -0.0033(4) -0.0049(4) -0.0068(4)
O2 0.0349(6) 0.0318(6) 0.0270(6) -0.0095(5) -0.0057(5) -0.0093(5)
O3 0.0249(6) 0.0400(7) 0.0274(6) -0.0017(5) -0.0096(5) -0.0038(5)
C1 0.0221(7) 0.0248(7) 0.0190(6) -0.0043(6) -0.0042(5) -0.0043(5)
C2 0.0217(7) 0.0238(7) 0.0194(6) -0.0066(6) -0.0034(5) -0.0027(5)
C3 0.0247(7) 0.0241(7) 0.0231(7) -0.0058(6) -0.0035(6) -0.0043(6)
C4 0.0241(7) 0.0220(7) 0.0291(7) -0.0047(6) -0.0046(6) -0.0001(6)
C5 0.0288(8) 0.0304(8) 0.0241(7) -0.0099(6) -0.0087(6) 0.0019(6)
C6 0.0261(8) 0.0307(8) 0.0204(7) -0.0106(6) -0.0047(6) -0.0026(6)
C7 0.0220(7) 0.0238(7) 0.0213(7) -0.0056(6) -0.0028(5) -0.0045(5)
C8 0.0227(7) 0.0268(8) 0.0218(7) -0.0054(6) -0.0038(5) -0.0043(6)
C9 0.0376(9) 0.0400(10) 0.0227(7) -0.0106(7) -0.0086(6) -0.0061(7)
C10 0.0296(8) 0.0278(8) 0.0318(8) 0.0006(6) -0.0078(6) -0.0073(6)
C11 0.0243(7) 0.0269(8) 0.0176(6) -0.0042(6) -0.0035(5) -0.0054(5)
C12 0.0282(8) 0.0270(8) 0.0309(8) -0.0019(6) -0.0062(6) -0.0011(6)
C13 0.0230(8) 0.0355(9) 0.0353(9) -0.0001(7) -0.0034(6) -0.0074(7)
C14 0.0305(8) 0.0351(9) 0.0231(7) -0.0090(7) -0.0013(6) -0.0082(6)
C15 0.0366(9) 0.0313(9) 0.0286(8) -0.0061(7) -0.0058(7) 0.0033(7)
C16 0.0271(8) 0.0309(8) 0.0277(8) -0.0008(6) -0.0067(6) -0.0005(6)
C17 0.0350(10) 0.0507(12) 0.0362(9) -0.0159(9) 0.0027(7) -0.0069(8)

loop_
_atom_type_symbol
_atom_type_description
_atom_type_scat_dispersion_real
_atom_type_scat_dispersion_imag
_atom_type_scat_source
C C 0.0033 0.0016 'International Tables Vol C Tables 4.2.6.8 and 6.1.1.4'
H H 0.0000 0.0000 'International Tables Vol C Tables 4.2.6.8 and 6.1.1.4'
O O 0.0106 0.0060 'International Tables Vol C Tables 4.2.6.8 and 6.1.1.4'
S S 0.1246 0.1234 'International Tables Vol C Tables 4.2.6.8 and 6.1.1.4'
Cl Cl 0.1484 0.1585 'International Tables Vol C Tables 4.2.6.8 and 6.1.1.4'

loop_
_geom_angle_atom_site_label_1
_geom_angle_atom_site_label_2
_geom_angle_atom_site_label_3
_geom_angle
O2 S1 O3 119.70(7)
O2 S1 C1 106.30(7)
O3 S1 C1 109.53(7)
O2 S1 C11 107.88(7)
O3 S1 C11 107.90(7)
C1 S1 C11 104.52(7)
C8 O1 C7 107.01(11)
C8 C1 C2 107.66(13)
C8 C1 S1 126.70(12)
C2 C1 S1 125.56(12)
C7 C2 C3 119.58(13)
C7 C2 C1 104.47(13)
C3 C2 C1 135.95(14)
C4 C3 C2 115.94(14)
C4 C3 H3 122.0
C2 C3 H3 122.0
C3 C4 C5 123.62(15)
C3 C4 Cl1 118.36(13)
C5 C4 Cl1 118.01(12)
C6 C5 C4 121.09(14)
C6 C5 H5 119.5
C4 C5 H5 119.5
C5 C6 C7 114.72(14)
C5 C6 C9 123.22(14)
C7 C6 C9 122.03(15)
O1 C7 C6 124.46(14)
O1 C7 C2 110.50(13)
C6 C7 C2 125.05(15)
C1 C8 O1 110.35(13)
C1 C8 C10 134.26(14)
O1 C8 C10 115.39(13)
C6 C9 H9A 109.5
C6 C9 H9B 109.5
H9A C9 H9B 109.5
C6 C9 H9C 109.5
H9A C9 H9C 109.5
H9B C9 H9C 109.5
C8 C10 H10A 109.5
C8 C10 H10B 109.5
H10A C10 H10B 109.5
C8 C10 H10C 109.5
H10A C10 H10C 109.5
H10B C10 H10C 109.5
C16 C11 C12 120.52(15)
C16 C11 S1 120.29(12)
C12 C11 S1 119.18(12)
C13 C12 C11 119.26(15)
C13 C12 H12 120.4
C11 C12 H12 120.4
C12 C13 C14 120.91(15)
C12 C13 H13 119.5
C14 C13 H13 119.5
C15 C14 C13 118.81(15)
C15 C14 C17 121.28(16)
C13 C14 C17 119.92(16)
C14 C15 C16 121.12(15)
C14 C15 H15 119.4
C16 C15 H15 119.4
C11 C16 C15 119.36(15)
C11 C16 H16 120.3
C15 C16 H16 120.3
C14 C17 H17A 109.5
C14 C17 H17B 109.5
H17A C17 H17B 109.5
C14 C17 H17C 109.5
H17A C17 H17C 109.5
H17B C17 H17C 109.5

loop_
_geom_bond_atom_site_label_1
_geom_bond_atom_site_label_2
_geom_bond_distance
Cl1 C4 1.7452(16)
S1 O2 1.4346(12)
S1 O3 1.4384(11)
S1 C1 1.7417(14)
S1 C11 1.7621(16)
O1 C8 1.3690(17)
O1 C7 1.3779(18)
C1 C8 1.357(2)
C1 C2 1.448(2)
C2 C7 1.391(2)
C2 C3 1.395(2)
C3 C4 1.385(2)
C3 H3 0.9500
C4 C5 1.396(2)
C5 C6 1.386(2)
C5 H5 0.9500
C6 C7 1.388(2)
C6 C9 1.501(2)
C8 C10 1.478(2)
C9 H9A 0.9800
C9 H9B 0.9800
C9 H9C 0.9800
C10 H10A 0.9800
C10 H10B 0.9800
C10 H10C 0.9800
C11 C16 1.384(2)
C11 C12 1.388(2)
C12 C13 1.386(2)
C12 H12 0.9500
C13 C14 1.391(2)
C13 H13 0.9500
C14 C15 1.382(2)
C14 C17 1.507(2)
C15 C16 1.387(2)
C15 H15 0.9500
C16 H16 0.9500
C17 H17A 0.9800
C17 H17B 0.9800
C17 H17C 0.9800

loop_
_geom_hbond_atom_site_label_D
_geom_hbond_atom_site_label_H
_geom_hbond_atom_site_label_A
_geom_hbond_site_symmetry_A
_geom_hbond_distance_DH
_geom_hbond_distance_HA
_geom_hbond_distance_DA
_geom_hbond_angle_DHA
C13 H13 O2 2_665 0.95 2.52 3.269(2) 136

loop_
_geom_torsion_atom_site_label_1
_geom_torsion_atom_site_label_2
_geom_torsion_atom_site_label_3
_geom_torsion_atom_site_label_4
_geom_torsion
O2 S1 C1 C8 -156.13(14)
O3 S1 C1 C8 -25.47(16)
C11 S1 C1 C8 89.91(15)
O2 S1 C1 C2 27.64(15)
O3 S1 C1 C2 158.29(13)
C11 S1 C1 C2 -86.32(14)
C8 C1 C2 C7 -0.45(17)
S1 C1 C2 C7 176.38(11)
C8 C1 C2 C3 179.68(17)
S1 C1 C2 C3 -3.5(3)
C7 C2 C3 C4 -1.0(2)
C1 C2 C3 C4 178.86(16)
C2 C3 C4 C5 0.5(2)
C2 C3 C4 Cl1 -178.70(11)
C3 C4 C5 C6 0.0(2)
Cl1 C4 C5 C6 179.14(12)
C4 C5 C6 C7 0.1(2)
C4 C5 C6 C9 -178.22(15)
C8 O1 C7 C6 178.75(14)
C8 O1 C7 C2 -0.64(16)
C5 C6 C7 O1 180.00(14)
C9 C6 C7 O1 -1.6(2)
C5 C6 C7 C2 -0.7(2)
C9 C6 C7 C2 177.66(15)
C3 C2 C7 O1 -179.44(13)
C1 C2 C7 O1 0.67(16)
C3 C2 C7 C6 1.2(2)
C1 C2 C7 C6 -178.72(14)
C2 C1 C8 O1 0.08(17)
S1 C1 C8 O1 -176.71(11)
C2 C1 C8 C10 179.75(17)
S1 C1 C8 C10 3.0(3)
C7 O1 C8 C1 0.34(17)
C7 O1 C8 C10 -179.40(13)
O2 S1 C11 C16 136.28(13)
O3 S1 C11 C16 5.64(15)
C1 S1 C11 C16 -110.88(14)
O2 S1 C11 C12 -42.86(14)
O3 S1 C11 C12 -173.49(13)
C1 S1 C11 C12 69.99(14)
C16 C11 C12 C13 -0.5(2)
S1 C11 C12 C13 178.65(13)
C11 C12 C13 C14 -0.8(3)
C12 C13 C14 C15 1.5(3)
C12 C13 C14 C17 -178.38(17)
C13 C14 C15 C16 -0.8(3)
C17 C14 C15 C16 179.00(17)
C12 C11 C16 C15 1.1(3)
S1 C11 C16 C15 -178.02(13)
C14 C15 C16 C11 -0.4(3)
